data_7007817
loop_
_publ_author_name
'Brown, Michael D.'
'Levason, William'
'Reid, Gillian'
'Webster, Michael'

_publ_section_title
;
 Preparation and coordinating properties of {CH2(o-C6H4CH2SbMe2)}2, a
 novel wide-angle cis-chelating distibine.
;
_journal_issue 47
_journal_name_full 'Dalton transactions (Cambridge, England : 2003)'
_journal_page_first 5648
_journal_page_last 5654
_journal_paper_doi 10.1039/b610808c
_journal_year 2006
_chemical_formula_moiety 'C20 H28 Cl2 Pt Sb2'
_chemical_formula_sum 'C20 H28 Cl2 Pt Sb2'
_chemical_formula_weight 777.91
_chemical_name_common
;Dichloro(1,2-bis((2-
dimethylstibinomethyl)phenyl)ethane)platinum(ii)
;
_chemical_name_systematic
;
Dichloro(1,2-bis((2-dimethylstibinomethyl)phenyl)ethane)platinum(II)
;
_space_group_IT_number 14
_symmetry_cell_setting monoclinic
_symmetry_Int_Tables_number 14
_symmetry_space_group_name_Hall '-P 2ybc'
_symmetry_space_group_name_H-M 'P 1 21/c 1'
_atom_sites_solution_hydrogens geom
_atom_sites_solution_primary direct
_atom_sites_solution_secondary difmap
_audit_creation_date 2006-07-21
_audit_creation_method 'SHELXL-97 + hand edit'
_cell_angle_alpha 90.00
_cell_angle_beta 90.302(12)
_cell_angle_gamma 90.00
_cell_formula_units_Z 4
_cell_length_a 14.243(5)
_cell_length_b 13.068(3)
_cell_length_c 12.380(4)
_cell_measurement_reflns_used 5427
_cell_measurement_temperature 120(2)
_cell_measurement_theta_max 27.5
_cell_measurement_theta_min 1.0
_cell_volume 2304.2(12)
_computing_structure_refinement 'SHELXL-97 (Sheldrick, 1997)'
_computing_structure_solution 'SHELXS-97 (Sheldrick, 1997)'
_diffrn_ambient_temperature 120(2)
_diffrn_measured_fraction_theta_full 0.990
_diffrn_measured_fraction_theta_max 0.990
_diffrn_measurement_device_type 'area detector, Nonius Kappa ccd'
_diffrn_measurement_method '\f and \w scans'
_diffrn_radiation_monochromator graphite
_diffrn_radiation_source 'Nonius rotating anode'
_diffrn_radiation_type MoK\a
_diffrn_radiation_wavelength 0.71073
_diffrn_reflns_av_R_equivalents 0.1482
_diffrn_reflns_av_sigmaI/netI 0.1564
_diffrn_reflns_limit_h_max 18
_diffrn_reflns_limit_h_min -18
_diffrn_reflns_limit_k_max 16
_diffrn_reflns_limit_k_min -16
_diffrn_reflns_limit_l_max 16
_diffrn_reflns_limit_l_min -16
_diffrn_reflns_number 25377
_diffrn_reflns_theta_full 27.59
_diffrn_reflns_theta_max 27.59
_diffrn_reflns_theta_min 2.12
_diffrn_standards_decay_% 0
_diffrn_standards_number 0
_exptl_absorpt_coefficient_mu 8.618
_exptl_absorpt_correction_T_max 1.0000
_exptl_absorpt_correction_T_min 0.6319
_exptl_absorpt_correction_type multi-scan
_exptl_absorpt_process_details 'G.M. Sheldrick, (2003). SADABS. Version 2.10. Bruker AXS Inc.'
_exptl_crystal_colour yellow
_exptl_crystal_density_diffrn 2.242
_exptl_crystal_density_method 'not measured'
_exptl_crystal_description fragment
_exptl_crystal_F_000 1448
_exptl_crystal_size_max 0.10
_exptl_crystal_size_mid 0.08
_exptl_crystal_size_min 0.04
_refine_diff_density_max 1.483
_refine_diff_density_min -1.677
_refine_diff_density_rms 0.256
_refine_ls_extinction_method none
_refine_ls_goodness_of_fit_ref 1.012
_refine_ls_hydrogen_treatment noref
_refine_ls_matrix_type full
_refine_ls_number_parameters 240
_refine_ls_number_reflns 5290
_refine_ls_number_restraints 0
_refine_ls_restrained_S_all 1.012
_refine_ls_R_factor_all 0.1470
_refine_ls_R_factor_gt 0.0573
_refine_ls_shift/su_max 0.001
_refine_ls_shift/su_mean 0.000
_refine_ls_structure_factor_coef Fsqd
_refine_ls_weighting_details 'w=1/[\s^2^(Fo^2^)+(0.0379P)^2^+0.7059P] where P=(Fo^2^+2Fc^2^)/3'
_refine_ls_weighting_scheme calc
_refine_ls_wR_factor_gt 0.0898
_refine_ls_wR_factor_ref 0.1095
_reflns_number_gt 2926
_reflns_number_total 5290
_reflns_threshold_expression I>2sigma(I)
_cod_data_source_file b610808c.txt
_cod_data_source_block 06mdb002
_cod_original_cell_volume 2304.1(12)
_cod_original_sg_symbol_H-M P21/c
_cod_database_code 7007817

loop_
_symmetry_equiv_pos_as_xyz
'x, y, z'
'-x, y+1/2, -z+1/2'
'-x, -y, -z'
'x, -y-1/2, z-1/2'

loop_
_atom_site_label
_atom_site_type_symbol
_atom_site_fract_x
_atom_site_fract_y
_atom_site_fract_z
_atom_site_U_iso_or_equiv
_atom_site_adp_type
_atom_site_occupancy
_atom_site_symmetry_multiplicity
_atom_site_calc_flag
_atom_site_refinement_flags
_atom_site_disorder_assembly
_atom_site_disorder_group
Pt1 Pt 0.59386(3) 0.05931(3) 0.97097(4) 0.02584(16) Uani 0.9070(13) 1 d P . .
Pt1A Pt 0.4618(4) 0.0813(3) 1.0808(4) 0.0363(18) Uani 0.0930(13) 1 d P . .
Sb1 Sb 0.71307(5) -0.07901(5) 0.99707(6) 0.0323(2) Uani 1 1 d . . .
Sb2 Sb 0.58937(5) 0.04415(5) 0.76838(6) 0.0320(2) Uani 1 1 d . . .
Cl1 Cl 0.4956(2) 0.20136(17) 0.9503(2) 0.0360(7) Uani 1 1 d . . .
Cl2 Cl 0.6116(2) 0.09546(18) 1.1559(2) 0.0378(7) Uani 1 1 d . . .
C1 C 0.7291(8) -0.1385(8) 1.1533(9) 0.041(3) Uani 1 1 d . . .
H1A H 0.6779 -0.1865 1.1681 0.062 Uiso 1 1 calc R . .
H1B H 0.7274 -0.0824 1.2059 0.062 Uiso 1 1 calc R . .
H1C H 0.7894 -0.1742 1.1589 0.062 Uiso 1 1 calc R . .
C2 C 0.7231(9) -0.2175(7) 0.9088(10) 0.049(3) Uani 1 1 d . . .
H2A H 0.7422 -0.2729 0.9575 0.073 Uiso 1 1 calc R . .
H2B H 0.7699 -0.2098 0.8516 0.073 Uiso 1 1 calc R . .
H2C H 0.6620 -0.2337 0.8765 0.073 Uiso 1 1 calc R . .
C3 C 0.8500(8) -0.0111(7) 0.9745(9) 0.034(3) Uani 1 1 d . . .
H3A H 0.8447 0.0440 0.9199 0.041 Uiso 1 1 calc R . .
H3B H 0.8704 0.0207 1.0433 0.041 Uiso 1 1 calc R . .
C4 C 0.9260(9) -0.0875(8) 0.9379(9) 0.042(3) Uani 1 1 d . . .
C5 C 0.9635(10) -0.1559(9) 1.0119(11) 0.059(4) Uani 1 1 d . . .
H5 H 0.9426 -0.1521 1.0845 0.070 Uiso 1 1 calc R . .
C6 C 1.0288(10) -0.2286(9) 0.9864(12) 0.057(4) Uani 1 1 d . . .
H6 H 1.0507 -0.2763 1.0387 0.068 Uiso 1 1 calc R . .
C7 C 1.0618(10) -0.2300(9) 0.8816(13) 0.065(4) Uani 1 1 d . . .
H7 H 1.1083 -0.2787 0.8623 0.078 Uiso 1 1 calc R . .
C8 C 1.0285(9) -0.1616(9) 0.8030(11) 0.058(4) Uani 1 1 d . . .
H8 H 1.0518 -0.1639 0.7314 0.070 Uiso 1 1 calc R . .
C9 C 0.9598(10) -0.0892(9) 0.8322(10) 0.053(4) Uani 1 1 d . . .
C10 C 0.9286(9) -0.0146(9) 0.7450(10) 0.055(4) Uani 1 1 d . . .
H10A H 0.9162 0.0534 0.7772 0.066 Uiso 1 1 calc R . .
H10B H 0.9787 -0.0069 0.6904 0.066 Uiso 1 1 calc R . .
C11 C 0.8401(10) -0.0555(8) 0.6920(10) 0.053(4) Uani 1 1 d . . .
H11A H 0.7887 -0.0550 0.7455 0.063 Uiso 1 1 calc R . .
H11B H 0.8508 -0.1274 0.6700 0.063 Uiso 1 1 calc R . .
C12 C 0.8095(10) 0.0065(9) 0.5926(10) 0.052(3) Uani 1 1 d . . .
C13 C 0.8397(10) -0.0187(9) 0.4911(10) 0.055(4) Uani 1 1 d . . .
H13 H 0.8833 -0.0732 0.4830 0.066 Uiso 1 1 calc R . .
C14 C 0.8091(11) 0.0321(11) 0.4013(10) 0.061(4) Uani 1 1 d . . .
H14 H 0.8319 0.0125 0.3324 0.073 Uiso 1 1 calc R . .
C15 C 0.7463(11) 0.1103(10) 0.4087(11) 0.063(4) Uani 1 1 d . . .
H15 H 0.7231 0.1440 0.3460 0.075 Uiso 1 1 calc R . .
C16 C 0.7183(9) 0.1385(9) 0.5092(11) 0.049(3) Uani 1 1 d . . .
H16 H 0.6755 0.1940 0.5151 0.058 Uiso 1 1 calc R . .
C17 C 0.7485(8) 0.0911(8) 0.6044(9) 0.036(3) Uani 1 1 d . . .
C18 C 0.7117(8) 0.1272(8) 0.7126(9) 0.039(3) Uani 1 1 d . . .
H18A H 0.6956 0.2007 0.7070 0.047 Uiso 1 1 calc R . .
H18B H 0.7624 0.1204 0.7671 0.047 Uiso 1 1 calc R . .
C19 C 0.5969(9) -0.0954(7) 0.6786(11) 0.055(4) Uani 1 1 d . . .
H19A H 0.5333 -0.1179 0.6595 0.083 Uiso 1 1 calc R . .
H19B H 0.6277 -0.1480 0.7226 0.083 Uiso 1 1 calc R . .
H19C H 0.6331 -0.0841 0.6126 0.083 Uiso 1 1 calc R . .
C20 C 0.4849(8) 0.1211(8) 0.6792(9) 0.042(3) Uani 1 1 d . . .
H20A H 0.5066 0.1316 0.6050 0.063 Uiso 1 1 calc R . .
H20B H 0.4721 0.1875 0.7128 0.063 Uiso 1 1 calc R . .
H20C H 0.4274 0.0800 0.6782 0.063 Uiso 1 1 calc R . .

loop_
_atom_site_aniso_label
_atom_site_aniso_U_11
_atom_site_aniso_U_22
_atom_site_aniso_U_33
_atom_site_aniso_U_23
_atom_site_aniso_U_13
_atom_site_aniso_U_12
Pt1 0.0291(3) 0.0240(2) 0.0244(3) -0.00032(19) -0.0011(2) -0.0005(2)
Pt1A 0.055(4) 0.025(2) 0.029(3) 0.0054(19) -0.011(2) 0.003(2)
Sb1 0.0328(5) 0.0326(4) 0.0314(4) 0.0026(3) -0.0014(4) 0.0035(3)
Sb2 0.0362(5) 0.0319(4) 0.0279(4) 0.0039(3) 0.0006(4) 0.0041(3)
Cl1 0.0411(19) 0.0281(12) 0.0387(17) -0.0016(12) -0.0045(14) 0.0040(12)
Cl2 0.047(2) 0.0348(13) 0.0317(15) -0.0032(12) -0.0052(14) -0.0004(13)
C1 0.033(7) 0.045(6) 0.046(8) 0.006(6) -0.014(6) 0.004(6)
C2 0.058(9) 0.038(6) 0.051(8) -0.004(6) -0.007(7) 0.003(6)
C3 0.032(7) 0.036(6) 0.034(7) 0.009(5) 0.003(6) -0.010(5)
C4 0.040(8) 0.051(7) 0.036(7) 0.005(6) -0.002(6) 0.001(6)
C5 0.068(11) 0.047(7) 0.060(9) 0.012(7) -0.006(8) 0.004(7)
C6 0.063(11) 0.040(7) 0.067(11) 0.009(7) -0.006(8) 0.008(7)
C7 0.058(11) 0.051(8) 0.086(12) 0.001(8) -0.010(9) 0.016(7)
C8 0.048(10) 0.069(9) 0.058(9) -0.016(7) 0.015(8) -0.007(7)
C9 0.053(10) 0.065(8) 0.040(8) 0.002(6) 0.002(7) 0.020(7)
C10 0.055(10) 0.064(8) 0.047(8) 0.001(7) 0.022(7) 0.002(7)
C11 0.071(10) 0.046(7) 0.041(8) 0.006(6) 0.004(7) 0.009(7)
C12 0.059(10) 0.058(8) 0.037(8) -0.001(6) 0.000(7) -0.004(7)
C13 0.059(10) 0.062(8) 0.043(9) -0.026(7) 0.009(7) -0.003(7)
C14 0.070(11) 0.090(10) 0.023(7) -0.007(7) 0.013(7) -0.031(9)
C15 0.082(12) 0.071(9) 0.035(9) -0.001(7) -0.007(8) -0.012(9)
C16 0.042(9) 0.049(7) 0.055(9) 0.016(7) 0.005(7) -0.007(6)
C17 0.033(8) 0.042(6) 0.034(7) 0.008(5) -0.001(6) -0.003(5)
C18 0.029(7) 0.040(6) 0.048(8) 0.011(6) -0.010(6) 0.000(5)
C19 0.058(10) 0.032(6) 0.077(10) -0.013(6) -0.002(8) 0.002(6)
C20 0.053(9) 0.041(6) 0.034(7) -0.002(5) -0.004(6) -0.002(6)

loop_
_atom_type_symbol
_atom_type_description
_atom_type_scat_dispersion_real
_atom_type_scat_dispersion_imag
_atom_type_scat_source
C C 0.0033 0.0016 'International Tables Vol C Tables 4.2.6.8 and 6.1.1.4'
H H 0.0000 0.0000 'International Tables Vol C Tables 4.2.6.8 and 6.1.1.4'
Cl Cl 0.1484 0.1585 'International Tables Vol C Tables 4.2.6.8 and 6.1.1.4'
Pt Pt -1.7033 8.3905 'International Tables Vol C Tables 4.2.6.8 and 6.1.1.4'
Sb Sb -0.5866 1.5461 'International Tables Vol C Tables 4.2.6.8 and 6.1.1.4'

loop_
_geom_angle_atom_site_label_1
_geom_angle_atom_site_label_2
_geom_angle_atom_site_label_3
_geom_angle
_geom_angle_site_symmetry_1
_geom_angle_site_symmetry_3
_geom_angle_publ_flag
Pt1A Pt1 Cl1 115.87(15) 3_657 . ?
Pt1A Pt1 Pt1A 88.94(18) 3_657 . ?
Cl1 Pt1 Pt1A 58.96(12) . . ?
Pt1A Pt1 Cl2 120.76(15) 3_657 . ?
Cl1 Pt1 Cl2 90.48(9) . . ?
Pt1A Pt1 Cl2 59.52(13) . . ?
Pt1A Pt1 Sb1 70.24(14) 3_657 . ?
Cl1 Pt1 Sb1 173.75(7) . . ?
Pt1A Pt1 Sb1 124.08(10) . . ?
Cl2 Pt1 Sb1 87.13(7) . . ?
Pt1A Pt1 Sb2 67.64(13) 3_657 . ?
Cl1 Pt1 Sb2 86.63(7) . . ?
Pt1A Pt1 Sb2 124.86(11) . . ?
Cl2 Pt1 Sb2 171.45(7) . . ?
Sb1 Pt1 Sb2 94.91(3) . . ?
Pt1A Pt1 Pt1 47.55(16) 3_657 3_657 ?
Cl1 Pt1 Pt1 84.73(8) . 3_657 ?
Pt1A Pt1 Pt1 41.40(10) . 3_657 ?
Cl2 Pt1 Pt1 87.93(8) . 3_657 ?
Sb1 Pt1 Pt1 100.94(3) . 3_657 ?
Sb2 Pt1 Pt1 99.80(3) . 3_657 ?
Pt1 Pt1A Cl1 117.5(2) 3_657 . ?
Pt1 Pt1A Cl2 122.3(2) 3_657 . ?
Cl1 Pt1A Cl2 91.8(2) . . ?
Pt1 Pt1A Pt1 91.06(18) 3_657 . ?
Cl1 Pt1A Pt1 60.40(16) . . ?
Cl2 Pt1A Pt1 60.37(16) . . ?
Pt1 Pt1A Sb2 63.84(12) 3_657 3_657 ?
Cl1 Pt1A Sb2 174.9(3) . 3_657 ?
Cl2 Pt1A Sb2 91.32(16) . 3_657 ?
Pt1 Pt1A Sb2 124.72(18) . 3_657 ?
Pt1 Pt1A Sb1 61.91(13) 3_657 3_657 ?
Cl1 Pt1A Sb1 87.26(15) . 3_657 ?
Cl2 Pt1A Sb1 175.4(2) . 3_657 ?
Pt1 Pt1A Sb1 122.67(18) . 3_657 ?
Sb2 Pt1A Sb1 89.27(17) 3_657 3_657 ?
Pt1 Pt1A Pt1A 48.72(12) 3_657 3_657 ?
Cl1 Pt1A Pt1A 86.5(2) . 3_657 ?
Cl2 Pt1A Pt1A 89.3(2) . 3_657 ?
Pt1 Pt1A Pt1A 42.34(15) . 3_657 ?
Sb2 Pt1A Pt1A 97.53(18) 3_657 3_657 ?
Sb1 Pt1A Pt1A 95.08(19) 3_657 3_657 ?
C1 Sb1 C2 98.8(4) . . ?
C1 Sb1 C3 100.3(4) . . ?
C2 Sb1 C3 102.7(5) . . ?
C1 Sb1 Pt1 117.2(3) . . ?
C2 Sb1 Pt1 126.8(3) . . ?
C3 Sb1 Pt1 107.4(3) . . ?
C1 Sb1 Pt1A 115.2(3) . 3_657 ?
C2 Sb1 Pt1A 82.5(4) . 3_657 ?
C3 Sb1 Pt1A 143.1(3) . 3_657 ?
Pt1 Sb1 Pt1A 47.85(9) . 3_657 ?
C20 Sb2 C19 99.9(4) . . ?
C20 Sb2 C18 99.2(4) . . ?
C19 Sb2 C18 102.6(5) . . ?
C20 Sb2 Pt1 120.0(3) . . ?
C19 Sb2 Pt1 125.7(3) . . ?
C18 Sb2 Pt1 105.2(3) . . ?
C20 Sb2 Pt1A 118.7(4) . 3_657 ?
C19 Sb2 Pt1A 81.4(4) . 3_657 ?
C18 Sb2 Pt1A 140.8(3) . 3_657 ?
Pt1 Sb2 Pt1A 48.52(10) . 3_657 ?
Pt1A Cl1 Pt1 60.64(15) . . ?
Pt1A Cl2 Pt1 60.12(15) . . ?
Sb1 C1 H1A 109.5 . . ?
Sb1 C1 H1B 109.5 . . ?
H1A C1 H1B 109.5 . . ?
Sb1 C1 H1C 109.5 . . ?
H1A C1 H1C 109.5 . . ?
H1B C1 H1C 109.5 . . ?
Sb1 C2 H2A 109.5 . . ?
Sb1 C2 H2B 109.5 . . ?
H2A C2 H2B 109.5 . . ?
Sb1 C2 H2C 109.5 . . ?
H2A C2 H2C 109.5 . . ?
H2B C2 H2C 109.5 . . ?
C4 C3 Sb1 114.0(7) . . ?
C4 C3 H3A 108.8 . . ?
Sb1 C3 H3A 108.8 . . ?
C4 C3 H3B 108.8 . . ?
Sb1 C3 H3B 108.8 . . ?
H3A C3 H3B 107.6 . . ?
C5 C4 C9 118.4(12) . . ?
C5 C4 C3 119.5(11) . . ?
C9 C4 C3 122.1(10) . . ?
C6 C5 C4 123.8(14) . . ?
C6 C5 H5 118.1 . . ?
C4 C5 H5 118.1 . . ?
C5 C6 C7 117.4(12) . . ?
C5 C6 H6 121.3 . . ?
C7 C6 H6 121.3 . . ?
C6 C7 C8 121.8(13) . . ?
C6 C7 H7 119.1 . . ?
C8 C7 H7 119.1 . . ?
C7 C8 C9 118.9(13) . . ?
C7 C8 H8 120.5 . . ?
C9 C8 H8 120.5 . . ?
C4 C9 C8 119.6(11) . . ?
C4 C9 C10 123.7(11) . . ?
C8 C9 C10 116.7(12) . . ?
C11 C10 C9 108.7(10) . . ?
C11 C10 H10A 109.9 . . ?
C9 C10 H10A 109.9 . . ?
C11 C10 H10B 109.9 . . ?
C9 C10 H10B 109.9 . . ?
H10A C10 H10B 108.3 . . ?
C10 C11 C12 113.2(10) . . ?
C10 C11 H11A 108.9 . . ?
C12 C11 H11A 108.9 . . ?
C10 C11 H11B 108.9 . . ?
C12 C11 H11B 108.9 . . ?
H11A C11 H11B 107.8 . . ?
C13 C12 C17 118.6(11) . . ?
C13 C12 C11 121.3(12) . . ?
C17 C12 C11 120.2(11) . . ?
C14 C13 C12 122.0(13) . . ?
C14 C13 H13 119.0 . . ?
C12 C13 H13 119.0 . . ?
C15 C14 C13 121.2(13) . . ?
C15 C14 H14 119.4 . . ?
C13 C14 H14 119.4 . . ?
C16 C15 C14 117.4(12) . . ?
C16 C15 H15 121.3 . . ?
C14 C15 H15 121.3 . . ?
C15 C16 C17 124.1(13) . . ?
C15 C16 H16 117.9 . . ?
C17 C16 H16 117.9 . . ?
C16 C17 C12 116.5(11) . . ?
C16 C17 C18 120.1(10) . . ?
C12 C17 C18 123.3(10) . . ?
C17 C18 Sb2 114.1(7) . . ?
C17 C18 H18A 108.7 . . ?
Sb2 C18 H18A 108.7 . . ?
C17 C18 H18B 108.7 . . ?
Sb2 C18 H18B 108.7 . . ?
H18A C18 H18B 107.6 . . ?
Sb2 C19 H19A 109.5 . . ?
Sb2 C19 H19B 109.5 . . ?
H19A C19 H19B 109.5 . . ?
Sb2 C19 H19C 109.5 . . ?
H19A C19 H19C 109.5 . . ?
H19B C19 H19C 109.5 . . ?
Sb2 C20 H20A 109.5 . . ?
Sb2 C20 H20B 109.5 . . ?
H20A C20 H20B 109.5 . . ?
Sb2 C20 H20C 109.5 . . ?
H20A C20 H20C 109.5 . . ?
H20B C20 H20C 109.5 . . ?

loop_
_geom_bond_atom_site_label_1
_geom_bond_atom_site_label_2
_geom_bond_distance
_geom_bond_site_symmetry_2
_geom_bond_publ_flag
Pt1 Pt1A 2.101(4) 3_657 ?
Pt1 Cl1 2.338(2) . ?
Pt1 Pt1A 2.344(6) . ?
Pt1 Cl2 2.350(3) . ?
Pt1 Sb1 2.4998(9) . ?
Pt1 Sb2 2.5163(11) . ?
Pt1 Pt1 3.1761(12) 3_657 ?
Pt1A Pt1 2.101(4) 3_657 ?
Pt1A Cl1 2.304(5) . ?
Pt1A Cl2 2.330(6) . ?
Pt1A Sb2 2.593(5) 3_657 ?
Pt1A Sb1 2.667(5) 3_657 ?
Pt1A Pt1A 3.118(10) 3_657 ?
Sb1 C1 2.095(10) . ?
Sb1 C2 2.119(10) . ?
Sb1 C3 2.162(10) . ?
Sb1 Pt1A 2.667(5) 3_657 ?
Sb2 C20 2.104(10) . ?
Sb2 C19 2.138(10) . ?
Sb2 C18 2.169(11) . ?
Sb2 Pt1A 2.593(5) 3_657 ?
C1 H1A 0.9800 . ?
C1 H1B 0.9800 . ?
C1 H1C 0.9800 . ?
C2 H2A 0.9800 . ?
C2 H2B 0.9800 . ?
C2 H2C 0.9800 . ?
C3 C4 1.542(16) . ?
C3 H3A 0.9900 . ?
C3 H3B 0.9900 . ?
C4 C5 1.385(15) . ?
C4 C9 1.397(17) . ?
C5 C6 1.368(17) . ?
C5 H5 0.9500 . ?
C6 C7 1.382(18) . ?
C6 H6 0.9500 . ?
C7 C8 1.402(17) . ?
C7 H7 0.9500 . ?
C8 C9 1.409(17) . ?
C8 H8 0.9500 . ?
C9 C10 1.519(16) . ?
C10 C11 1.515(16) . ?
C10 H10A 0.9900 . ?
C10 H10B 0.9900 . ?
C11 C12 1.534(15) . ?
C11 H11A 0.9900 . ?
C11 H11B 0.9900 . ?
C12 C13 1.371(17) . ?
C12 C17 1.415(16) . ?
C13 C14 1.364(16) . ?
C13 H13 0.9500 . ?
C14 C15 1.361(18) . ?
C14 H14 0.9500 . ?
C15 C16 1.360(17) . ?
C15 H15 0.9500 . ?
C16 C17 1.397(15) . ?
C16 H16 0.9500 . ?
C17 C18 1.515(15) . ?
C18 H18A 0.9900 . ?
C18 H18B 0.9900 . ?
C19 H19A 0.9800 . ?
C19 H19B 0.9800 . ?
C19 H19C 0.9800 . ?
C20 H20A 0.9800 . ?
C20 H20B 0.9800 . ?
C20 H20C 0.9800 . ?
